data_7133136
loop_
_publ_author_name
'Dethe, Dattatraya H.'
'Sharma, Nitin'
'Juyal, Sakshi'
'Singh, Prabhakar'
'Siddiqui, Salman A.'

_publ_section_title
;
 Enantioselective total synthesis of atisane diterpenoids: (+)-sapinsigin
 H, (+)-agallochaol C, and (+)-16&#x3b1;, 17-dihydroxy-atisan-3-one.
;
_journal_issue 61
_journal_name_full 'Chemical communications (Cambridge, England)'
_journal_page_first 7866
_journal_page_last 7869
_journal_paper_doi 10.1039/d4cc01982b
_journal_volume 60
_journal_year 2024
_chemical_formula_moiety 'C20 H30 O'
_chemical_formula_sum 'C20 H30 O'
_chemical_formula_weight 286.461
_chemical_name_systematic 10auga_o_0m
_space_group_crystal_system triclinic
_space_group_IT_number 2
_space_group_name_Hall '-P 1'
_space_group_name_H-M_alt 'P -1'
_symmetry_Int_Tables_number 2
_atom_sites_solution_primary dual
_audit_creation_date 2024-02-23
_audit_creation_method
;
Olex2 1.5-alpha
(compiled 2023.08.24 svn.re1ec1418 for OlexSys, GUI svn.r6817)
;
_audit_update_record
;
2024-02-23 deposited with the CCDC.	2024-06-03 downloaded from the CCDC.
;
_cell_angle_alpha 64.982(1)
_cell_angle_beta 80.954(1)
_cell_angle_gamma 87.690(1)
_cell_formula_units_Z 2
_cell_length_a 6.0028(2)
_cell_length_b 11.2789(3)
_cell_length_c 13.1074(4)
_cell_measurement_reflns_used 9996
_cell_measurement_temperature 296.15
_cell_measurement_theta_max 28.65
_cell_measurement_theta_min 2.45
_cell_volume 793.83(4)
_computing_cell_refinement 'SAINT V8.40B (?, 2016)'
_computing_data_reduction 'SAINT V8.40B (?, 2016)'
_computing_molecular_graphics 'Olex2 1.5-alpha (Dolomanov et al., 2009)'
_computing_publication_material 'Olex2 1.5-alpha (Dolomanov et al., 2009)'
_computing_structure_refinement 'olex2.refine 1.5-alpha (Bourhis et al., 2015)'
_computing_structure_solution 'SHELXT 2018/2 (Sheldrick, 2018)'
_diffrn_ambient_temperature 296.15
_diffrn_measured_fraction_theta_full 0.9930
_diffrn_measured_fraction_theta_max 0.9932
_diffrn_measurement_device_type 'Bruker APEX-II CCD'
_diffrn_measurement_method '\f and \w scans'
_diffrn_radiation_type 'Mo K\a'
_diffrn_radiation_wavelength 0.71073
_diffrn_reflns_av_R_equivalents 0.0301
_diffrn_reflns_av_unetI/netI 0.0242
_diffrn_reflns_Laue_measured_fraction_full 0.9930
_diffrn_reflns_Laue_measured_fraction_max 0.9932
_diffrn_reflns_limit_h_max 8
_diffrn_reflns_limit_h_min -8
_diffrn_reflns_limit_k_max 15
_diffrn_reflns_limit_k_min -15
_diffrn_reflns_limit_l_max 17
_diffrn_reflns_limit_l_min -17
_diffrn_reflns_number 17410
_diffrn_reflns_point_group_measured_fraction_full 0.9930
_diffrn_reflns_point_group_measured_fraction_max 0.9932
_diffrn_reflns_theta_full 25.2417
_diffrn_reflns_theta_max 28.40
_diffrn_reflns_theta_min 1.99
_diffrn_source_current 0.0
_diffrn_source_power 0.0
_diffrn_source_voltage 0.0
_diffrn_standards_number 0
_exptl_absorpt_coefficient_mu 0.071
_exptl_absorpt_correction_T_max 0.7457
_exptl_absorpt_correction_T_min 0.2525
_exptl_absorpt_process_details
;
SADABS-2016/2 (Bruker,2016/2) was used for absorption correction.
wR2(int) was 0.1361 before and 0.0813 after correction.
The Ratio of minimum to maximum transmission is 0.3386.
The \l/2 correction factor is Not present.
;
_exptl_crystal_colour 'clear whiteish colourless'
_exptl_crystal_colour_lustre clear
_exptl_crystal_colour_modifier whiteish
_exptl_crystal_colour_primary colourless
_exptl_crystal_density_diffrn 1.198
_exptl_crystal_description block
_exptl_crystal_F_000 316.160
_exptl_crystal_preparation 'slow evaporation'
_exptl_crystal_recrystallization_method Hexane
_exptl_crystal_size_max 0.21
_exptl_crystal_size_mid 0.18
_exptl_crystal_size_min 0.16
_refine_diff_density_max 0.3847
_refine_diff_density_min -0.1950
_refine_diff_density_rms 0.0442
_refine_ls_d_res_high 0.7471
_refine_ls_d_res_low 10.2163
_refine_ls_goodness_of_fit_ref 1.0530
_refine_ls_hydrogen_treatment mixed
_refine_ls_matrix_type full
_refine_ls_number_constraints 42
_refine_ls_number_parameters 201
_refine_ls_number_reflns 3957
_refine_ls_number_restraints 0
_refine_ls_restrained_S_all 1.0530
_refine_ls_R_factor_all 0.0424
_refine_ls_R_factor_gt 0.0390
_refine_ls_shift/su_max 0.0005
_refine_ls_shift/su_mean 0.0001
_refine_ls_structure_factor_coef Fsqd
_refine_ls_weighting_details 'w=1/[\s^2^(Fo^2^)+(0.0460P)^2^+0.3036P] where P=(Fo^2^+2Fc^2^)/3'
_refine_ls_weighting_scheme calc
_refine_ls_wR_factor_gt 0.1013
_refine_ls_wR_factor_ref 0.1040
_reflns_Friedel_coverage 0.0
_reflns_limit_h_max 8
_reflns_limit_h_min -7
_reflns_limit_k_max 15
_reflns_limit_k_min -13
_reflns_limit_l_max 17
_reflns_limit_l_min 0
_reflns_number_gt 3632
_reflns_number_total 3957
_reflns_threshold_expression I>=2u(I)
_cod_data_source_file d4cc01982b2.cif
_cod_data_source_block 10auga_o_0m
_cod_depositor_comments 'Adding full bibliography for 7133136.cif.'
_cod_database_code 7133136
_olex2_refinement_description
;
1. Fixed Uiso
 At 1.2 times of:
  All C(H) groups, All C(H,H) groups
 At 1.5 times of:
  All C(H,H,H) groups
2.a Ternary CH refined with riding coordinates:
 C002(H002), C00A(H00g), C00D(H00j)
2.b Secondary CH2 refined with riding coordinates:
 C005(H00a,H00b), C006(H00c,H00d), C009(H00e,H00f), C00C(H00h,H00i), C00E(H00k,
 H00l), C00G(H00p,H00q), C00H(H00r,H00s), C00I(H00t,H00u)
2.c Idealised Me refined as rotating group:
 C00F(H00m,H00n,H00o), C00K(H00x,H00y,H), C00L(H00z,Ha,Hb)
;
_olex2_submission_special_instructions 'No special instructions were received'

loop_
_space_group_symop_id
_space_group_symop_operation_xyz
1 x,y,z
2 -x,-y,-z

loop_
_atom_site_label
_atom_site_type_symbol
_atom_site_fract_x
_atom_site_fract_y
_atom_site_fract_z
_atom_site_U_iso_or_equiv
_atom_site_adp_type
_atom_site_occupancy
_atom_site_refinement_flags_posn
O1 O 0.71947(14) 0.39834(8) 0.60876(7) 0.02560(19) Uani 1.000000 .
C9 C 0.62057(15) 0.81155(8) 0.73114(7) 0.01073(17) Uani 1.000000 .
H9 H 0.46973(15) 0.76972(8) 0.75566(7) 0.0129(2) Uiso 1.000000 R
C3 C 0.76197(16) 0.49411(9) 0.62343(8) 0.01527(19) Uani 1.000000 .
C8 C 0.69286(15) 0.80813(9) 0.84086(7) 0.01222(18) Uani 1.000000 .
C1 C 0.63869(16) 0.72649(9) 0.58240(8) 0.01348(18) Uani 1.000000 .
H1a H 0.48138(16) 0.70279(9) 0.61460(8) 0.0162(2) Uiso 1.000000 R
H1b H 0.64459(16) 0.81355(9) 0.52077(8) 0.0162(2) Uiso 1.000000 R
C6 C 0.86248(16) 0.58590(9) 0.87119(8) 0.01490(19) Uani 1.000000 .
H6a H 0.86618(16) 0.49624(9) 0.92763(8) 0.0179(2) Uiso 1.000000 R
H6b H 1.01608(16) 0.62128(9) 0.84608(8) 0.0179(2) Uiso 1.000000 R
C16 C 0.48025(16) 1.01329(9) 0.81223(8) 0.01576(19) Uani 1.000000 .
C4 C 0.85630(16) 0.47973(9) 0.73060(8) 0.01374(18) Uani 1.000000 .
C11 C 0.58469(16) 0.95588(9) 0.64847(8) 0.01420(18) Uani 1.000000 .
H11a H 0.68411(16) 0.97809(9) 0.57665(8) 0.0170(2) Uiso 1.000000 R
H11b H 0.43032(16) 0.96521(9) 0.63339(8) 0.0170(2) Uiso 1.000000 R
C5 C 0.76354(15) 0.58818(9) 0.76917(7) 0.01165(17) Uani 1.000000 .
H5 H 0.60348(15) 0.56424(9) 0.79836(7) 0.0140(2) Uiso 1.000000 R
C10 C 0.76439(15) 0.73012(8) 0.67475(7) 0.01079(17) Uani 1.000000 .
C2 C 0.73500(17) 0.63022(10) 0.53352(8) 0.01626(19) Uani 1.000000 .
H2a H 0.88104(17) 0.66383(10) 0.48778(8) 0.0195(2) Uiso 1.000000 R
H2b H 0.63606(17) 0.62511(10) 0.48360(8) 0.0195(2) Uiso 1.000000 R
C12 C 0.63359(16) 1.05036(9) 0.70013(8) 0.01571(19) Uani 1.000000 .
H12 H 0.61007(16) 1.14100(9) 0.64792(8) 0.0189(2) Uiso 1.000000 R
C15 C 0.50081(16) 0.87071(9) 0.89261(8) 0.01509(19) Uani 1.000000 .
H15a H 0.35957(16) 0.82366(9) 0.90619(8) 0.0181(2) Uiso 1.000000 R
H15b H 0.53166(16) 0.86463(9) 0.96509(8) 0.0181(2) Uiso 1.000000 R
C20 C 1.00294(15) 0.79021(9) 0.61895(8) 0.01462(18) Uani 1.000000 .
H20a H 0.9959(2) 0.88392(9) 0.5843(6) 0.0219(3) Uiso 1.000000 GR
H20b H 1.1000(4) 0.7640(6) 0.67597(14) 0.0219(3) Uiso 1.000000 GR
H20c H 1.0615(5) 0.7602(6) 0.5618(5) 0.0219(3) Uiso 1.000000 GR
C13 C 0.87943(17) 1.03342(9) 0.72307(9) 0.0180(2) Uani 1.000000 .
H13a H 0.98039(17) 1.04662(9) 0.65343(9) 0.0216(2) Uiso 1.000000 R
H13b H 0.91886(17) 1.09808(9) 0.74835(9) 0.0216(2) Uiso 1.000000 R
C7 C 0.72033(17) 0.66669(9) 0.92497(8) 0.01509(19) Uani 1.000000 .
H7a H 0.79043(17) 0.66696(9) 0.98670(8) 0.0181(2) Uiso 1.000000 R
H7b H 0.57205(17) 0.62484(9) 0.95741(8) 0.0181(2) Uiso 1.000000 R
C14 C 0.90605(16) 0.89417(9) 0.81572(8) 0.01545(19) Uani 1.000000 .
H14a H 0.93114(16) 0.89956(9) 0.88498(8) 0.0185(2) Uiso 1.000000 R
H14b H 1.03629(16) 0.85447(9) 0.79010(8) 0.0185(2) Uiso 1.000000 R
C17 C 0.34413(19) 1.09587(11) 0.83796(10) 0.0228(2) Uani 1.000000 .
C19 C 1.11624(17) 0.48230(10) 0.70018(9) 0.0183(2) Uani 1.000000 .
H19a H 1.16173(19) 0.4049(4) 0.6901(7) 0.0274(3) Uiso 1.000000 GR
H19b H 1.1643(2) 0.5583(4) 0.6309(4) 0.0274(3) Uiso 1.000000 GR
H19c H 1.18399(17) 0.4853(8) 0.7607(3) 0.0274(3) Uiso 1.000000 GR
C18 C 0.7822(2) 0.34457(9) 0.82609(9) 0.0215(2) Uani 1.000000 .
H18a H 0.6221(3) 0.3422(3) 0.8497(5) 0.0323(3) Uiso 1.000000 GR
H18b H 0.8197(14) 0.27858(12) 0.7986(2) 0.0323(3) Uiso 1.000000 GR
H18c H 0.8583(11) 0.3284(4) 0.8897(3) 0.0323(3) Uiso 1.000000 GR
H17a H 0.245(3) 1.0663(14) 0.9128(13) 0.029(4) Uiso 1.000000 .
H17b H 0.341(3) 1.1857(16) 0.7837(13) 0.035(4) Uiso 1.000000 .

loop_
_atom_site_aniso_label
_atom_site_aniso_U_11
_atom_site_aniso_U_22
_atom_site_aniso_U_33
_atom_site_aniso_U_12
_atom_site_aniso_U_13
_atom_site_aniso_U_23
O1 0.0341(4) 0.0203(4) 0.0294(4) 0.0002(3) -0.0101(3) -0.0154(3)
C9 0.0105(4) 0.0108(4) 0.0108(4) 0.0004(3) -0.0018(3) -0.0045(3)
C3 0.0134(4) 0.0176(4) 0.0167(4) 0.0007(3) -0.0004(3) -0.0098(4)
C8 0.0139(4) 0.0123(4) 0.0114(4) 0.0015(3) -0.0031(3) -0.0056(3)
C1 0.0148(4) 0.0149(4) 0.0121(4) 0.0023(3) -0.0039(3) -0.0065(3)
C6 0.0188(4) 0.0137(4) 0.0124(4) 0.0041(3) -0.0052(3) -0.0051(3)
C16 0.0168(4) 0.0155(4) 0.0190(4) 0.0019(3) -0.0069(4) -0.0098(4)
C4 0.0160(4) 0.0122(4) 0.0137(4) 0.0014(3) -0.0018(3) -0.0063(3)
C11 0.0162(4) 0.0127(4) 0.0137(4) 0.0020(3) -0.0043(3) -0.0050(3)
C5 0.0128(4) 0.0107(4) 0.0112(4) 0.0006(3) -0.0014(3) -0.0046(3)
C10 0.0107(4) 0.0114(4) 0.0102(4) 0.0003(3) -0.0014(3) -0.0045(3)
C2 0.0187(5) 0.0191(5) 0.0137(4) 0.0021(4) -0.0035(3) -0.0093(4)
C12 0.0182(5) 0.0115(4) 0.0179(4) 0.0015(3) -0.0052(4) -0.0059(3)
C15 0.0165(4) 0.0163(4) 0.0147(4) 0.0024(3) -0.0028(3) -0.0088(4)
C20 0.0122(4) 0.0150(4) 0.0150(4) -0.0008(3) 0.0005(3) -0.0056(3)
C13 0.0165(4) 0.0147(4) 0.0235(5) -0.0019(3) -0.0035(4) -0.0085(4)
C7 0.0205(5) 0.0142(4) 0.0109(4) 0.0029(3) -0.0041(3) -0.0052(3)
C14 0.0142(4) 0.0166(4) 0.0187(4) 0.0010(3) -0.0060(3) -0.0094(4)
C17 0.0228(5) 0.0220(5) 0.0298(6) 0.0054(4) -0.0070(4) -0.0162(5)
C19 0.0163(5) 0.0207(5) 0.0208(5) 0.0057(4) -0.0043(4) -0.0116(4)
C18 0.0323(6) 0.0120(4) 0.0184(5) 0.0004(4) -0.0005(4) -0.0059(4)

loop_
_atom_type_symbol
_atom_type_scat_dispersion_real
_atom_type_scat_dispersion_imag
_atom_type_scat_Cromer_Mann_a1
_atom_type_scat_Cromer_Mann_a2
_atom_type_scat_Cromer_Mann_a3
_atom_type_scat_Cromer_Mann_a4
_atom_type_scat_Cromer_Mann_b1
_atom_type_scat_Cromer_Mann_b2
_atom_type_scat_Cromer_Mann_b3
_atom_type_scat_Cromer_Mann_b4
_atom_type_scat_Cromer_Mann_c
_atom_type_scat_source
_atom_type_scat_dispersion_source
C 0.00313 0.00162 2.31000 1.02000 1.58860 0.86500 20.84390 10.20750 0.56870 51.65120 0.21560 'International Tables Volume C Table 6.1.1.4 (pp. 500-502)' 'Brennan, Cowan, Rev. Sci. Instrum., 1992, 63, 850'
H 0.00000 0.00000 0.49300 0.32291 0.14019 0.04081 10.51090 26.12570 3.14236 57.79970 0.00304 'International Tables Volume C Table 6.1.1.4 (pp. 500-502)' 'Brennan, Cowan, Rev. Sci. Instrum., 1992, 63, 850'
O 0.01085 0.00610 3.04850 2.28680 1.54630 0.86700 13.27710 5.70110 0.32390 32.90890 0.25080 'International Tables Volume C Table 6.1.1.4 (pp. 500-502)' 'Brennan, Cowan, Rev. Sci. Instrum., 1992, 63, 850'

loop_
_geom_angle_atom_site_label_1
_geom_angle_atom_site_label_2
_geom_angle_atom_site_label_3
_geom_angle
_geom_angle_site_symmetry_1
_geom_angle_site_symmetry_3
_geom_angle_publ_flag
C8 C9 H9 105.03(5) . . ?
C11 C9 H9 105.03(5) . . ?
C11 C9 C8 109.36(7) . . ?
C10 C9 H9 105.03(4) . . ?
C10 C9 C8 116.23(7) . . ?
C10 C9 C11 114.92(7) . . ?
C4 C3 O1 120.97(9) . . ?
C2 C3 O1 120.50(9) . . ?
C2 C3 C4 118.45(8) . . ?
C15 C8 C9 106.16(7) . . ?
C7 C8 C9 110.10(7) . . ?
C7 C8 C15 109.84(7) . . ?
C14 C8 C9 112.63(7) . . ?
C14 C8 C15 105.74(7) . . ?
C14 C8 C7 112.10(8) . . ?
H1b C1 H1a 107.7 . . ?
C10 C1 H1a 108.81(5) . . ?
C10 C1 H1b 108.81(5) . . ?
C2 C1 H1a 108.81(5) . . ?
C2 C1 H1b 108.81(5) . . ?
C2 C1 C10 113.74(7) . . ?
H6b C6 H6a 108.1 . . ?
C5 C6 H6a 109.52(5) . . ?
C5 C6 H6b 109.52(5) . . ?
C7 C6 H6a 109.52(5) . . ?
C7 C6 H6b 109.52(5) . . ?
C7 C6 C5 110.62(7) . . ?
C15 C16 C12 111.97(8) . . ?
C17 C16 C12 124.00(9) . . ?
C17 C16 C15 124.03(10) . . ?
C5 C4 C3 110.49(7) . . ?
C19 C4 C3 106.16(7) . . ?
C19 C4 C5 114.44(8) . . ?
C18 C4 C3 108.33(8) . . ?
C18 C4 C5 109.37(7) . . ?
C18 C4 C19 107.83(8) . . ?
H11a C11 C9 109.48(5) . . ?
H11b C11 C9 109.48(5) . . ?
H11b C11 H11a 108.1 . . ?
C12 C11 C9 110.80(7) . . ?
C12 C11 H11a 109.48(5) . . ?
C12 C11 H11b 109.48(5) . . ?
C4 C5 C6 113.57(7) . . ?
H5 C5 C6 104.64(5) . . ?
H5 C5 C4 104.64(5) . . ?
C10 C5 C6 110.86(7) . . ?
C10 C5 C4 117.05(7) . . ?
C10 C5 H5 104.64(5) . . ?
C1 C10 C9 107.26(7) . . ?
C5 C10 C9 106.34(7) . . ?
C5 C10 C1 107.71(7) . . ?
C20 C10 C9 112.74(7) . . ?
C20 C10 C1 108.85(7) . . ?
C20 C10 C5 113.65(7) . . ?
C1 C2 C3 113.66(7) . . ?
H2a C2 C3 108.83(5) . . ?
H2a C2 C1 108.83(5) . . ?
H2b C2 C3 108.83(5) . . ?
H2b C2 C1 108.83(5) . . ?
H2b C2 H2a 107.7 . . ?
C11 C12 C16 108.77(8) . . ?
H12 C12 C16 110.46(5) . . ?
H12 C12 C11 110.46(5) . . ?
C13 C12 C16 108.32(8) . . ?
C13 C12 C11 108.31(8) . . ?
C13 C12 H12 110.46(5) . . ?
C16 C15 C8 110.21(8) . . ?
H15a C15 C8 109.61(5) . . ?
H15a C15 C16 109.61(5) . . ?
H15b C15 C8 109.61(5) . . ?
H15b C15 C16 109.61(5) . . ?
H15b C15 H15a 108.1 . . ?
H20a C20 C10 109.5 . . ?
H20b C20 C10 109.5 . . ?
H20b C20 H20a 109.5 . . ?
H20c C20 C10 109.5 . . ?
H20c C20 H20a 109.5 . . ?
H20c C20 H20b 109.5 . . ?
H13a C13 C12 109.76(5) . . ?
H13b C13 C12 109.76(5) . . ?
H13b C13 H13a 108.2 . . ?
C14 C13 C12 109.56(8) . . ?
C14 C13 H13a 109.76(5) . . ?
C14 C13 H13b 109.76(5) . . ?
C6 C7 C8 113.58(7) . . ?
H7a C7 C8 108.85(5) . . ?
H7a C7 C6 108.85(5) . . ?
H7b C7 C8 108.85(5) . . ?
H7b C7 C6 108.85(5) . . ?
H7b C7 H7a 107.7 . . ?
C13 C14 C8 110.61(7) . . ?
H14a C14 C8 109.53(5) . . ?
H14a C14 C13 109.53(5) . . ?
H14b C14 C8 109.53(5) . . ?
H14b C14 C13 109.53(5) . . ?
H14b C14 H14a 108.1 . . ?
H17a C17 C16 120.8(8) . . ?
H17b C17 C16 120.1(9) . . ?
H17b C17 H17a 119.1(12) . . ?
H19a C19 C4 109.5 . . ?
H19b C19 C4 109.5 . . ?
H19b C19 H19a 109.5 . . ?
H19c C19 C4 109.5 . . ?
H19c C19 H19a 109.5 . . ?
H19c C19 H19b 109.5 . . ?
H18a C18 C4 109.5 . . ?
H18b C18 C4 109.5 . . ?
H18b C18 H18a 109.5 . . ?
H18c C18 C4 109.5 . . ?
H18c C18 H18a 109.5 . . ?
H18c C18 H18b 109.5 . . ?

loop_
_geom_bond_atom_site_label_1
_geom_bond_atom_site_label_2
_geom_bond_distance
_geom_bond_site_symmetry_2
_geom_bond_publ_flag
O1 C3 1.2174(12) . ?
C9 H9 0.9800 . ?
C9 C8 1.5511(12) . ?
C9 C11 1.5568(12) . ?
C9 C10 1.5636(12) . ?
C3 C4 1.5396(13) . ?
C3 C2 1.5105(13) . ?
C8 C15 1.5430(12) . ?
C8 C7 1.5284(12) . ?
C8 C14 1.5443(13) . ?
C1 H1a 0.9700 . ?
C1 H1b 0.9700 . ?
C1 C10 1.5388(12) . ?
C1 C2 1.5313(12) . ?
C6 H6a 0.9700 . ?
C6 H6b 0.9700 . ?
C6 C5 1.5365(12) . ?
C6 C7 1.5320(13) . ?
C16 C12 1.5057(14) . ?
C16 C15 1.5176(13) . ?
C16 C17 1.3291(14) . ?
C4 C5 1.5626(12) . ?
C4 C19 1.5469(13) . ?
C4 C18 1.5344(13) . ?
C11 H11a 0.9700 . ?
C11 H11b 0.9700 . ?
C11 C12 1.5422(13) . ?
C5 H5 0.9800 . ?
C5 C10 1.5548(12) . ?
C10 C20 1.5409(12) . ?
C2 H2a 0.9700 . ?
C2 H2b 0.9700 . ?
C12 H12 0.9800 . ?
C12 C13 1.5404(13) . ?
C15 H15a 0.9700 . ?
C15 H15b 0.9700 . ?
C20 H20a 0.9600 . ?
C20 H20b 0.9600 . ?
C20 H20c 0.9600 . ?
C13 H13a 0.9700 . ?
C13 H13b 0.9700 . ?
C13 C14 1.5475(13) . ?
C7 H7a 0.9700 . ?
C7 H7b 0.9700 . ?
C14 H14a 0.9700 . ?
C14 H14b 0.9700 . ?
C17 H17a 0.991(15) . ?
C17 H17b 0.962(16) . ?
C19 H19a 0.9600 . ?
C19 H19b 0.9600 . ?
C19 H19c 0.9600 . ?
C18 H18a 0.9600 . ?
C18 H18b 0.9600 . ?
C18 H18c 0.9600 . ?

loop_
_geom_torsion_atom_site_label_1
_geom_torsion_atom_site_label_2
_geom_torsion_atom_site_label_3
_geom_torsion_atom_site_label_4
_geom_torsion
_geom_torsion_site_symmetry_1
_geom_torsion_site_symmetry_2
_geom_torsion_site_symmetry_3
_geom_torsion_site_symmetry_4
_geom_torsion_publ_flag
O1 C3 C4 C5 -145.28(10) . . . . ?
O1 C3 C4 C19 90.10(10) . . . . ?
O1 C3 C4 C18 -25.49(11) . . . . ?
O1 C3 C2 C1 141.04(9) . . . . ?
C9 C8 C15 C16 -63.91(7) . . . . ?
C9 C8 C7 C6 48.69(8) . . . . ?
C9 C8 C14 C13 50.55(8) . . . . ?
C9 C11 C12 C16 -58.35(8) . . . . ?
C9 C11 C12 C13 59.17(8) . . . . ?
C9 C10 C1 C2 -169.63(7) . . . . ?
C9 C10 C5 C6 -58.85(7) . . . . ?
C9 C10 C5 C4 168.69(6) . . . . ?
C3 C4 C5 C6 -176.18(7) . . . . ?
C3 C4 C5 C10 -44.96(8) . . . . ?
C3 C2 C1 C10 51.24(9) . . . . ?
C8 C15 C16 C12 6.11(8) . . . . ?
C8 C15 C16 C17 -173.50(8) . . . . ?
C8 C7 C6 C5 -55.90(8) . . . . ?
C8 C14 C13 C12 10.02(8) . . . . ?
C1 C10 C5 C6 -173.57(7) . . . . ?
C1 C10 C5 C4 53.98(8) . . . . ?
C6 C5 C4 C19 -56.43(8) . . . . ?
C6 C5 C4 C18 64.65(9) . . . . ?
C6 C5 C10 C20 65.76(8) . . . . ?
C16 C12 C13 C14 52.63(8) . . . . ?
C4 C5 C10 C20 -66.69(8) . . . . ?
C11 C12 C13 C14 -65.18(8) . . . . ?
